data_1551887
loop_
_publ_author_name
'Kelong Zhu'
'Giorgio Baggi'
'Stephen J. Loeb'

_publ_section_title
;
 Ring-through-ring molecular shuttling in a saturated [3]rotaxane
;
_journal_name_full 'Nature Chemistry'
_journal_page_first 625
_journal_page_last 630
_journal_paper_doi 10.1038/s41557-018-0040-9
_journal_volume 10
_journal_year 2018
_chemical_formula_moiety 'C50 H30 Br4 N4, C16 H32 O8, 1.5(C4 H8 O2)'
_chemical_formula_sum 'C72 H74 Br4 N4 O11'
_chemical_formula_weight 1490.99
_space_group_crystal_system monoclinic
_space_group_IT_number 15
_space_group_name_Hall '-C 2yc'
_space_group_name_H-M_alt 'C 1 2/c 1'
_atom_sites_solution_hydrogens mixed
_cell_angle_alpha 90
_cell_angle_beta 126.4052(19)
_cell_angle_gamma 90
_cell_formula_units_Z 8
_cell_length_a 31.466(2)
_cell_length_b 18.3593(12)
_cell_length_c 29.875(2)
_cell_measurement_reflns_used 3870
_cell_measurement_temperature 170(2)
_cell_measurement_theta_max 58.52
_cell_measurement_theta_min 14.85
_cell_volume 13890.4(16)
_computing_cell_refinement 'SAINT v8.34A (Bruker, 2013)'
_computing_data_reduction 'SAINT v8.34A (Bruker, 2013)'
_computing_molecular_graphics 'Olex2 (Dolomanov et al., 2009)'
_computing_publication_material 'Olex2 (Dolomanov et al., 2009)'
_computing_structure_refinement 'ShelXL (Sheldrick, 2015)'
_diffrn_ambient_temperature 170.0
_diffrn_measured_fraction_theta_full 0.774
_diffrn_measured_fraction_theta_max 0.774
_diffrn_measurement_device_type 'Bruker APEX-II CCD'
_diffrn_measurement_method '\f and \w scans'
_diffrn_radiation_type CuK\a
_diffrn_radiation_wavelength 1.54178
_diffrn_reflns_av_R_equivalents 0.1206
_diffrn_reflns_av_unetI/netI 0.1822
_diffrn_reflns_Laue_measured_fraction_full 0.774
_diffrn_reflns_Laue_measured_fraction_max 0.774
_diffrn_reflns_limit_h_max 34
_diffrn_reflns_limit_h_min -34
_diffrn_reflns_limit_k_max 19
_diffrn_reflns_limit_k_min -20
_diffrn_reflns_limit_l_max 27
_diffrn_reflns_limit_l_min -30
_diffrn_reflns_number 13500
_diffrn_reflns_point_group_measured_fraction_full 0.774
_diffrn_reflns_point_group_measured_fraction_max 0.774
_diffrn_reflns_theta_full 58.861
_diffrn_reflns_theta_max 58.861
_diffrn_reflns_theta_min 14.848
_exptl_absorpt_coefficient_mu 3.326
_exptl_absorpt_correction_T_max 0.7516
_exptl_absorpt_correction_T_min 0.5635
_exptl_absorpt_correction_type multi-scan
_exptl_absorpt_process_details
;
'SADABS-2014/5 (Bruker,2014/5) was used for absorption correction. 
wR2(int) was 0.0996 before and 0.0587 after correction. 
The Ratio of minimum to maximum transmission is 0.8288. 
The \l/2 correction factor is 0.00150.'
;
_exptl_crystal_colour colourless
_exptl_crystal_colour_primary colourless
_exptl_crystal_density_diffrn 1.426
_exptl_crystal_description plates
_exptl_crystal_F_000 6096
_exptl_crystal_size_max 0.121
_exptl_crystal_size_mid 0.098
_exptl_crystal_size_min 0.087
_refine_diff_density_max 1.471
_refine_diff_density_min -0.943
_refine_diff_density_rms 0.097
_refine_ls_extinction_coef .
_refine_ls_extinction_method none
_refine_ls_goodness_of_fit_ref 1.039
_refine_ls_hydrogen_treatment constr
_refine_ls_matrix_type full
_refine_ls_number_parameters 856
_refine_ls_number_reflns 7718
_refine_ls_number_restraints 192
_refine_ls_restrained_S_all 1.042
_refine_ls_R_factor_all 0.2035
_refine_ls_R_factor_gt 0.1067
_refine_ls_shift/su_max 0.001
_refine_ls_shift/su_mean 0.000
_refine_ls_structure_factor_coef Fsqd
_refine_ls_weighting_details 'w=1/[\s^2^(Fo^2^)+(0.1296P)^2^+78.1473P] where P=(Fo^2^+2Fc^2^)/3'
_refine_ls_weighting_scheme calc
_refine_ls_wR_factor_gt 0.2366
_refine_ls_wR_factor_ref 0.2919
_reflns_Friedel_coverage 0.000
_reflns_Friedel_fraction_full .
_reflns_Friedel_fraction_max .
_reflns_number_gt 3819
_reflns_number_total 7718
_reflns_threshold_expression 'I > 2\s(I)'
_cod_data_source_file 41557_2018_40_MOESM31_ESM.cif
_cod_data_source_block kz036b
_cod_original_cell_volume 13890.3(17)
_cod_database_code 1551887
_shelx_space_group_comment
;
The symmetry employed for this shelxl refinement is uniquely defined
by the following loop, which should always be used as a source of
symmetry information in preference to the above space-group names.
They are only intended as comments.
;
_shelx_estimated_absorpt_t_max 0.761
_shelx_estimated_absorpt_t_min 0.689

loop_
_space_group_symop_operation_xyz
'x, y, z'
'-x, y, -z+1/2'
'x+1/2, y+1/2, z'
'-x+1/2, y+1/2, -z+1/2'
'-x, -y, -z'
'x, -y, z-1/2'
'-x+1/2, -y+1/2, -z'
'x+1/2, -y+1/2, z-1/2'

loop_
_atom_site_label
_atom_site_type_symbol
_atom_site_fract_x
_atom_site_fract_y
_atom_site_fract_z
_atom_site_U_iso_or_equiv
_atom_site_adp_type
_atom_site_occupancy
_atom_site_site_symmetry_order
_atom_site_calc_flag
_atom_site_refinement_flags_posn
_atom_site_refinement_flags_adp
_atom_site_refinement_flags_occupancy
_atom_site_disorder_assembly
_atom_site_disorder_group
Br1 Br -0.02332(8) 1.55523(8) 0.55851(9) 0.0728(7) Uani 1 1 d . . . . .
Br2 Br 0.01408(7) 0.72995(7) 0.57921(8) 0.0604(6) Uani 1 1 d . . . . .
Br3 Br 0.65483(14) 1.60231(10) 0.92374(17) 0.1540(15) Uani 1 1 d . U . . .
Br4 Br 0.64955(10) 0.78055(10) 0.86864(13) 0.1065(10) Uani 1 1 d . . . . .
N1 N 0.0986(4) 1.2146(5) 0.6182(5) 0.031(3) Uani 1 1 d . . . . .
N2 N 0.1053(4) 1.0930(5) 0.6283(5) 0.028(3) Uani 1 1 d . . . . .
H2 H 0.119793 1.049395 0.638084 0.033 Uiso 1 1 calc R . . . .
N3 N 0.5484(4) 1.2531(5) 0.8346(5) 0.027(3) Uani 1 1 d . . . . .
N4 N 0.5500(4) 1.1317(5) 0.8281(5) 0.029(3) Uani 1 1 d . . . . .
H4 H 0.538755 1.086442 0.819656 0.034 Uiso 1 1 calc R . . . .
C1 C -0.0167(6) 1.4542(6) 0.5586(7) 0.046(4) Uani 1 1 d . . . . .
C2 C -0.0547(6) 1.4099(7) 0.5500(8) 0.062(5) Uani 1 1 d . . . . .
H2A H -0.086662 1.430910 0.540643 0.075 Uiso 1 1 calc R . . . .
C3 C -0.0496(6) 1.3358(7) 0.5542(8) 0.059(5) Uani 1 1 d . . . . .
H3 H -0.076752 1.307109 0.550369 0.071 Uiso 1 1 calc R . . . .
C4 C -0.0062(5) 1.3023(6) 0.5636(6) 0.034(4) Uani 1 1 d . . . . .
C5 C 0.0321(6) 1.3472(6) 0.5693(7) 0.050(5) Uani 1 1 d . . . . .
H5 H 0.061974 1.325451 0.574119 0.060 Uiso 1 1 calc R . . . .
C6 C 0.0288(6) 1.4210(8) 0.5681(8) 0.059(5) Uani 1 1 d . . . . .
H6 H 0.056439 1.450073 0.573490 0.071 Uiso 1 1 calc R . . . .
C7 C -0.0001(5) 1.2218(6) 0.5697(6) 0.033(4) Uani 1 1 d . . . . .
C8 C 0.0496(5) 1.1851(6) 0.5952(6) 0.028(3) Uani 1 1 d . . . . .
C9 C 0.0522(5) 1.1095(6) 0.5998(6) 0.026(3) Uani 1 1 d . . . . .
C10 C 0.0086(5) 1.0644(6) 0.5802(6) 0.032(4) Uani 1 1 d . . . . .
C11 C -0.0388(5) 1.1013(6) 0.5557(6) 0.039(4) Uani 1 1 d . . . . .
H11 H -0.069767 1.073622 0.542220 0.047 Uiso 1 1 calc R . . . .
C12 C -0.0434(5) 1.1752(7) 0.5499(7) 0.044(4) Uani 1 1 d . . . . .
H12 H -0.077508 1.196258 0.531721 0.052 Uiso 1 1 calc R . . . .
C13 C 0.0112(5) 0.9842(6) 0.5821(6) 0.031(3) Uani 1 1 d . . . . .
C14 C 0.0324(5) 0.9462(6) 0.5599(6) 0.035(4) Uani 1 1 d . . . . .
H14 H 0.047411 0.972642 0.545154 0.042 Uiso 1 1 calc R . . . .
C15 C 0.0326(6) 0.8716(6) 0.5585(6) 0.040(4) Uani 1 1 d . . . . .
H15 H 0.046415 0.846861 0.541777 0.048 Uiso 1 1 calc R . . . .
C16 C 0.0124(5) 0.8329(6) 0.5815(7) 0.038(4) Uani 1 1 d . . . . .
C17 C -0.0076(5) 0.8686(7) 0.6067(7) 0.046(4) Uani 1 1 d . . . . .
H17 H -0.020599 0.842043 0.623473 0.055 Uiso 1 1 calc R . . . .
C18 C -0.0078(5) 0.9429(6) 0.6063(6) 0.037(4) Uani 1 1 d . . . . .
H18 H -0.021399 0.967762 0.623227 0.045 Uiso 1 1 calc R . . . .
C19 C 0.1307(5) 1.1581(6) 0.6380(6) 0.028(3) Uani 1 1 d . . . . .
C20 C 0.1877(5) 1.1631(6) 0.6667(6) 0.024(3) Uani 1 1 d . . . . .
C21 C 0.2074(5) 1.2220(6) 0.6549(6) 0.031(4) Uani 1 1 d . . . . .
H21 H 0.184041 1.258689 0.629704 0.037 Uiso 1 1 calc R . . . .
C22 C 0.2614(5) 1.2275(6) 0.6797(6) 0.027(3) Uani 1 1 d . . . . .
H22 H 0.274228 1.267446 0.670747 0.032 Uiso 1 1 calc R . . . .
C23 C 0.2970(5) 1.1749(6) 0.7179(6) 0.026(2) Uani 1 1 d . . . . .
C24 C 0.2770(5) 1.1159(6) 0.7299(6) 0.029(3) Uani 1 1 d . . . . .
H24 H 0.299964 1.078940 0.755094 0.035 Uiso 1 1 calc R . . . .
C25 C 0.2230(6) 1.1121(7) 0.7045(7) 0.041(4) Uani 1 1 d . . . . .
H25 H 0.209965 1.072660 0.713687 0.050 Uiso 1 1 calc R . . . .
C26 C 0.3540(5) 1.1803(6) 0.7430(6) 0.026(2) Uani 1 1 d . . . . .
C27 C 0.3785(5) 1.2459(6) 0.7465(6) 0.033(4) Uani 1 1 d . . . . .
H27 H 0.357679 1.288851 0.732099 0.039 Uiso 1 1 calc R . . . .
C28 C 0.4318(5) 1.2505(6) 0.7702(6) 0.032(4) Uani 1 1 d . . . . .
H28 H 0.446790 1.296131 0.771583 0.039 Uiso 1 1 calc R . . . .
C29 C 0.4635(5) 1.1886(6) 0.7919(6) 0.027(3) Uani 1 1 d . . . . .
C30 C 0.4401(5) 1.1223(6) 0.7875(7) 0.044(4) Uani 1 1 d . . . . .
H30 H 0.460778 1.079196 0.801168 0.053 Uiso 1 1 calc R . . . .
C31 C 0.3866(5) 1.1191(6) 0.7633(6) 0.035(4) Uani 1 1 d . . . . .
H31 H 0.371314 1.073063 0.760284 0.042 Uiso 1 1 calc R . . . .
C32 C 0.5199(4) 1.1928(6) 0.8169(6) 0.023(3) Uani 1 1 d . . . . .
C33 C 0.6528(11) 1.4982(8) 0.9113(13) 0.080(7) Uani 1 1 d . . . . .
C34 C 0.6947(10) 1.4577(10) 0.9498(10) 0.074(6) Uani 1 1 d . . . . .
H34 H 0.724940 1.479769 0.981765 0.088 Uiso 1 1 calc R . . . .
C35 C 0.6927(8) 1.3843(9) 0.9418(9) 0.065(6) Uani 1 1 d . . . . .
H35 H 0.721376 1.354675 0.969223 0.078 Uiso 1 1 calc R . . . .
C36 C 0.6483(6) 1.3514(7) 0.8929(8) 0.044(4) Uani 1 1 d . . . . .
C37 C 0.6054(7) 1.3965(7) 0.8535(8) 0.057(5) Uani 1 1 d . . . . .
H37 H 0.575373 1.375566 0.820648 0.069 Uiso 1 1 calc R . . . .
C38 C 0.6070(9) 1.4706(10) 0.8624(11) 0.089(7) Uani 1 1 d . . . . .
H38 H 0.578332 1.501444 0.836634 0.107 Uiso 1 1 calc R . . . .
C39 C 0.6463(5) 1.2727(6) 0.8842(6) 0.028(3) Uani 1 1 d . . . . .
C40 C 0.6919(5) 1.2325(8) 0.9032(6) 0.037(4) Uani 1 1 d . . . . .
H40 H 0.724077 1.258221 0.919353 0.044 Uiso 1 1 calc R . . . .
C41 C 0.6926(5) 1.1574(8) 0.8997(6) 0.036(4) Uani 1 1 d . . . . .
H41 H 0.725158 1.133746 0.914008 0.043 Uiso 1 1 calc R . . . .
C42 C 0.6477(5) 1.1157(7) 0.8762(6) 0.038(4) Uani 1 1 d . . . . .
C43 C 0.6016(5) 1.1556(6) 0.8554(6) 0.025(3) Uani 1 1 d . . . . .
C44 C 0.6002(5) 1.2312(6) 0.8593(6) 0.028(3) Uani 1 1 d . . . . .
C45 C 0.6484(5) 1.0357(6) 0.8729(6) 0.032(4) Uani 1 1 d . . . . .
C46 C 0.6766(5) 0.9994(6) 0.8579(7) 0.042(4) Uani 1 1 d . . . . .
H46 H 0.695442 1.026869 0.847982 0.050 Uiso 1 1 calc R . . . .
C47 C 0.6784(6) 0.9252(7) 0.8570(7) 0.051(5) Uani 1 1 d . . . . .
H47 H 0.698377 0.902080 0.846625 0.061 Uiso 1 1 calc R . . . .
C48 C 0.6515(7) 0.8837(7) 0.8707(8) 0.058(5) Uani 1 1 d . . . . .
C49 C 0.6202(9) 0.9182(8) 0.8835(10) 0.093(8) Uani 1 1 d . . . . .
H49 H 0.599326 0.890191 0.890489 0.111 Uiso 1 1 calc R . . . .
C50 C 0.6201(7) 0.9940(7) 0.8859(9) 0.071(6) Uani 1 1 d . . . . .
H50 H 0.600485 1.017505 0.896593 0.085 Uiso 1 1 calc R . . . .
O1 O 0.1572(3) 0.9511(4) 0.6682(4) 0.040(3) Uani 1 1 d . . . . .
O2 O 0.1569(3) 1.0038(4) 0.5801(4) 0.035(2) Uani 1 1 d . . . . .
O3 O 0.1667(3) 1.1752(4) 0.5301(4) 0.035(2) Uani 1 1 d . . . . .
O4 O 0.1820(5) 1.3298(5) 0.5565(5) 0.058(3) Uani 1 1 d . . . . .
O5 O 0.1784(5) 1.4086(5) 0.6365(7) 0.066(4) Uani 1 1 d . . . . .
O8 O 0.1770(4) 1.0103(5) 0.7646(5) 0.050(3) Uani 1 1 d . . . . .
C51 C 0.1701(6) 0.9047(6) 0.6394(7) 0.046(4) Uani 1 1 d . . . . .
H51A H 0.137799 0.880475 0.607969 0.055 Uiso 1 1 calc R . . . .
H51B H 0.195308 0.866705 0.664904 0.055 Uiso 1 1 calc R . . . .
C52 C 0.1945(6) 0.9508(7) 0.6181(7) 0.049(4) Uani 1 1 d . . . . .
H52A H 0.226509 0.975456 0.649541 0.059 Uiso 1 1 calc R . . . .
H52B H 0.204844 0.919511 0.599038 0.059 Uiso 1 1 calc R . . . .
C53 C 0.1818(5) 1.0559(6) 0.5675(6) 0.036(4) Uani 1 1 d . . . . .
H53A H 0.196681 1.031659 0.549973 0.043 Uiso 1 1 calc R . . . .
H53B H 0.210922 1.080398 0.601900 0.043 Uiso 1 1 calc R . . . .
C54 C 0.1402(5) 1.1108(6) 0.5279(7) 0.039(4) Uani 1 1 d . . . . .
H54A H 0.118377 1.091014 0.489591 0.047 Uiso 1 1 calc R . . . .
H54B H 0.116861 1.121830 0.538951 0.047 Uiso 1 1 calc R . . . .
C55 C 0.1304(6) 1.2313(7) 0.4981(7) 0.048(4) Uani 1 1 d . . . . .
H55A H 0.107259 1.238320 0.509986 0.057 Uiso 1 1 calc R . . . .
H55B H 0.107804 1.216219 0.458557 0.057 Uiso 1 1 calc R . . . .
C56 C 0.1558(6) 1.3013(7) 0.5028(7) 0.047(4) Uani 1 1 d . . . . .
H56A H 0.181290 1.294021 0.494109 0.057 Uiso 1 1 calc R . . . .
H56B H 0.128635 1.336376 0.475607 0.057 Uiso 1 1 calc R . . . .
C57 C 0.1828(7) 1.4059(7) 0.5601(9) 0.066(6) Uani 1 1 d . . . . .
H57A H 0.146312 1.424938 0.535733 0.079 Uiso 1 1 calc R . . . .
H57B H 0.202936 1.426312 0.547166 0.079 Uiso 1 1 calc R . . . .
C58 C 0.2070(8) 1.4285(8) 0.6168(10) 0.076(6) Uani 1 1 d . . . . .
H58A H 0.242747 1.406862 0.641104 0.091 Uiso 1 1 calc R . . . .
H58B H 0.211118 1.482149 0.619088 0.091 Uiso 1 1 calc R . . . .
C59 C 0.1989(12) 1.4242(17) 0.6887(16) 0.133(11) Uani 1 1 d . . . . .
H59A H 0.202946 1.477684 0.693657 0.160 Uiso 1 1 calc R . . . .
H59B H 0.234616 1.402422 0.712847 0.160 Uiso 1 1 calc R . . . .
C60 C 0.1670(9) 1.3978(12) 0.7078(12) 0.100(8) Uani 1 1 d . . . . .
H60A H 0.152947 1.439985 0.715901 0.119 Uiso 1 1 calc R . . . .
H60B H 0.136781 1.368570 0.678078 0.119 Uiso 1 1 calc R . . . .
O6 O 0.1971(6) 1.3575(9) 0.7533(8) 0.123(6) Uani 1 1 d D U . . .
C61 C 0.1734(10) 1.2941(12) 0.7482(12) 0.057(7) Uani 0.644(17) 1 d D U . A 1
H61A H 0.154052 1.277454 0.709177 0.068 Uiso 0.644(17) 1 calc R . . A 1
H61B H 0.147056 1.302921 0.755545 0.068 Uiso 0.644(17) 1 calc R . . A 1
C62 C 0.2088(9) 1.2350(12) 0.7850(12) 0.063(6) Uani 0.644(17) 1 d D U . A 1
H62A H 0.233882 1.223154 0.776349 0.075 Uiso 0.644(17) 1 calc R . . A 1
H62B H 0.229401 1.251392 0.824155 0.075 Uiso 0.644(17) 1 calc R . . A 1
O7 O 0.1807(4) 1.1745(6) 0.7784(5) 0.063(3) Uani 1 1 d D U . . .
C63 C 0.2058(9) 1.1199(13) 0.8174(11) 0.063(7) Uani 0.644(17) 1 d D U . A 1
H63A H 0.215281 1.138052 0.853437 0.076 Uiso 0.644(17) 1 calc R . . A 1
H63B H 0.238902 1.106931 0.822359 0.076 Uiso 0.644(17) 1 calc R . . A 1
C64 C 0.1725(7) 1.0532(10) 0.8013(9) 0.076(5) Uani 1 1 d D U . . .
H64A H 0.184351 1.024577 0.834974 0.091 Uiso 0.644(17) 1 calc R . . A 1
H64B H 0.135171 1.067199 0.782769 0.091 Uiso 0.644(17) 1 calc R . . A 1
H64C H 0.208243 1.058118 0.836735 0.091 Uiso 0.356(17) 1 calc R . . A 2
H64D H 0.150867 1.025508 0.809556 0.091 Uiso 0.356(17) 1 calc R . . A 2
C65 C 0.1350(6) 0.9621(8) 0.7322(7) 0.049(4) Uani 1 1 d . . . . .
H65A H 0.102463 0.989694 0.704750 0.058 Uiso 1 1 calc R . . . .
H65B H 0.128776 0.934262 0.756206 0.058 Uiso 1 1 calc R . . . .
C66 C 0.1476(6) 0.9107(7) 0.7025(7) 0.047(4) Uani 1 1 d . . . . .
H66A H 0.179293 0.881614 0.730021 0.056 Uiso 1 1 calc R . . . .
H66B H 0.117766 0.876724 0.679203 0.056 Uiso 1 1 calc R . . . .
O1S O 0.3220(9) 1.2742(12) 0.9323(11) 0.176(9) Uani 1 1 d D U . . .
O2S O 0.3301(7) 1.1597(11) 0.9280(8) 0.135(6) Uani 1 1 d D U . . .
C1S C 0.2917(13) 1.1880(19) 0.9689(14) 0.169(12) Uani 1 1 d D U . . .
H1SA H 0.316654 1.191418 1.009453 0.253 Uiso 1 1 d R . . . .
H1SB H 0.280174 1.137348 0.958193 0.253 Uiso 1 1 d R . . . .
H1SC H 0.261044 1.218998 0.955723 0.253 Uiso 1 1 d R . . . .
C2S C 0.3164(11) 1.211(2) 0.9457(14) 0.140(10) Uani 1 1 d D U . . .
C3S C 0.3561(12) 1.169(2) 0.8999(14) 0.151(10) Uani 1 1 d D U . . .
H3SA H 0.329836 1.188806 0.862297 0.181 Uiso 1 1 calc R . . . .
H3SB H 0.384620 1.205291 0.920915 0.181 Uiso 1 1 calc R . . . .
C4S C 0.3779(13) 1.105(2) 0.8946(16) 0.160(12) Uani 1 1 d D U . . .
H4SA H 0.400621 1.078415 0.929709 0.240 Uiso 1 1 d R . . . .
H4SB H 0.398731 1.121125 0.881849 0.240 Uiso 1 1 d R . . . .
H4SC H 0.349221 1.073295 0.866598 0.240 Uiso 1 1 d R . . . .
O3S O 0.500000 1.0025(7) 0.750000 0.101(7) Uani 1 2 d DS TU P . .
O4S O 0.500000 0.8852(8) 0.750000 0.109(6) Uani 1 2 d DS TU P . .
C5S C 0.5402(13) 0.9184(14) 0.7169(14) 0.053(8) Uani 0.5 1 d D U . B -1
H5SA H 0.523511 0.941482 0.680470 0.080 Uiso 0.5 1 calc GR . . B -1
H5SB H 0.535510 0.865461 0.712125 0.080 Uiso 0.5 1 calc GR . . B -1
H5SC H 0.578016 0.929880 0.740691 0.080 Uiso 0.5 1 calc GR . . B -1
C6S C 0.5171(13) 0.9443(15) 0.7414(15) 0.073(9) Uani 0.5 1 d D U . B -1
C7S C 0.534(3) 0.826(3) 0.788(3) 0.22(3) Uani 0.5 1 d D U . B -1
H7SA H 0.559221 0.848938 0.825277 0.268 Uiso 0.5 1 calc R . . B -1
H7SB H 0.511154 0.793557 0.791878 0.268 Uiso 0.5 1 calc R . . B -1
C8S C 0.563(4) 0.783(4) 0.778(5) 0.26(3) Uani 0.5 1 d D U . B -1
H8SA H 0.539278 0.760853 0.740562 0.397 Uiso 0.5 1 d R . . B -1
H8SB H 0.554098 0.765213 0.801842 0.397 Uiso 0.5 1 d R . . B -1
H8SC H 0.599708 0.768123 0.793302 0.397 Uiso 0.5 1 d R . . B -1
C61A C 0.2091(14) 1.2908(19) 0.776(2) 0.073(12) Uani 0.356(17) 1 d D U . A 2
H61C H 0.236162 1.295960 0.816223 0.088 Uiso 0.356(17) 1 calc R . . A 2
H61D H 0.225638 1.263742 0.760938 0.088 Uiso 0.356(17) 1 calc R . . A 2
C62A C 0.1660(15) 1.2455(14) 0.767(2) 0.063(6) Uani 0.356(17) 1 d D U . A 2
H62C H 0.156248 1.263242 0.790742 0.075 Uiso 0.356(17) 1 calc R . . A 2
H62D H 0.134642 1.250004 0.727494 0.075 Uiso 0.356(17) 1 calc R . . A 2
C63A C 0.1495(16) 1.1273(16) 0.783(2) 0.072(11) Uani 0.356(17) 1 d D U . A 2
H63C H 0.114514 1.123746 0.746657 0.087 Uiso 0.356(17) 1 calc R . . A 2
H63D H 0.144190 1.147450 0.810164 0.087 Uiso 0.356(17) 1 calc R . . A 2

loop_
_atom_site_aniso_label
_atom_site_aniso_U_11
_atom_site_aniso_U_22
_atom_site_aniso_U_33
_atom_site_aniso_U_23
_atom_site_aniso_U_13
_atom_site_aniso_U_12
Br1 0.0740(13) 0.0367(8) 0.0913(19) -0.0012(9) 0.0401(14) 0.0067(8)
Br2 0.0670(13) 0.0385(8) 0.0709(17) 0.0001(8) 0.0382(13) -0.0028(7)
Br3 0.234(3) 0.0477(11) 0.311(4) -0.0414(16) 0.233(4) -0.0424(14)
Br4 0.118(2) 0.0546(11) 0.163(3) 0.0231(12) 0.093(2) 0.0246(11)
N1 0.034(7) 0.027(5) 0.033(10) 0.001(5) 0.020(8) 0.004(5)
N2 0.014(6) 0.029(5) 0.038(9) 0.006(5) 0.015(7) 0.003(4)
N3 0.016(6) 0.033(5) 0.028(9) 0.002(5) 0.012(7) 0.001(4)
N4 0.025(6) 0.030(5) 0.032(9) -0.005(5) 0.017(7) 0.002(4)
C1 0.053(11) 0.035(7) 0.043(13) 0.000(7) 0.025(11) -0.005(7)
C2 0.039(10) 0.047(9) 0.077(17) -0.010(8) 0.022(12) 0.007(7)
C3 0.038(10) 0.045(8) 0.089(17) -0.010(8) 0.035(12) 0.002(7)
C4 0.029(8) 0.039(7) 0.029(12) -0.008(6) 0.015(9) 0.002(6)
C5 0.042(10) 0.030(7) 0.079(16) 0.002(7) 0.036(11) 0.004(6)
C6 0.034(10) 0.060(10) 0.076(17) 0.005(8) 0.028(12) 0.002(7)
C7 0.015(8) 0.036(7) 0.040(12) -0.011(6) 0.012(9) -0.006(5)
C8 0.015(8) 0.034(7) 0.024(12) 0.001(6) 0.005(8) -0.006(5)
C9 0.019(8) 0.032(6) 0.032(12) -0.008(6) 0.017(9) -0.009(5)
C10 0.010(7) 0.047(7) 0.034(12) 0.010(6) 0.012(9) 0.007(5)
C11 0.037(9) 0.034(7) 0.058(14) 0.003(7) 0.034(10) -0.010(6)
C12 0.019(8) 0.047(8) 0.065(14) 0.007(7) 0.025(10) 0.008(6)
C13 0.032(9) 0.039(7) 0.020(11) 0.008(6) 0.015(9) 0.006(6)
C14 0.031(8) 0.036(7) 0.030(12) 0.021(6) 0.013(9) 0.004(6)
C15 0.046(10) 0.041(8) 0.017(12) -0.001(6) 0.010(10) -0.005(6)
C16 0.012(7) 0.040(7) 0.036(13) 0.014(7) 0.000(9) -0.001(5)
C17 0.034(9) 0.047(8) 0.052(14) 0.009(7) 0.023(11) -0.009(6)
C18 0.030(8) 0.033(7) 0.057(13) 0.000(7) 0.031(10) -0.004(5)
C19 0.026(8) 0.029(6) 0.027(12) 0.000(6) 0.015(9) -0.002(5)
C20 0.014(7) 0.030(6) 0.024(11) -0.012(6) 0.010(8) -0.003(5)
C21 0.015(8) 0.039(7) 0.034(12) 0.000(6) 0.012(9) 0.006(5)
C22 0.024(8) 0.028(6) 0.017(11) 0.001(5) 0.005(8) 0.001(5)
C23 0.021(5) 0.032(4) 0.022(7) -0.003(4) 0.011(6) -0.002(4)
C24 0.020(8) 0.035(7) 0.019(11) 0.007(6) 0.004(9) -0.001(5)
C25 0.042(10) 0.050(8) 0.051(14) 0.006(7) 0.038(11) -0.004(7)
C26 0.021(5) 0.032(4) 0.022(7) -0.003(4) 0.011(6) -0.002(4)
C27 0.030(8) 0.042(7) 0.034(12) -0.004(6) 0.023(9) 0.003(5)
C28 0.024(8) 0.039(7) 0.033(12) 0.004(6) 0.016(9) 0.002(5)
C29 0.018(7) 0.031(6) 0.033(12) 0.001(6) 0.016(9) 0.002(5)
C30 0.034(9) 0.026(6) 0.070(14) 0.004(6) 0.030(10) 0.008(6)
C31 0.030(8) 0.035(7) 0.046(13) 0.012(6) 0.025(9) -0.001(5)
C32 0.011(7) 0.034(7) 0.018(11) 0.004(6) 0.007(8) 0.007(5)
C33 0.118(19) 0.038(9) 0.17(3) -0.010(12) 0.13(2) -0.020(11)
C34 0.108(18) 0.073(13) 0.076(19) -0.041(11) 0.074(18) -0.039(12)
C35 0.083(14) 0.063(11) 0.077(19) -0.020(10) 0.063(15) -0.019(9)
C36 0.048(11) 0.056(9) 0.059(15) -0.005(9) 0.047(12) -0.013(8)
C37 0.067(12) 0.040(9) 0.082(17) -0.006(8) 0.054(13) -0.024(8)
C38 0.094(17) 0.065(12) 0.16(3) 0.000(13) 0.11(2) -0.012(11)
C39 0.016(8) 0.054(8) 0.013(11) -0.009(6) 0.008(8) -0.010(6)
C40 0.009(8) 0.082(11) 0.006(12) 0.005(7) -0.002(9) 0.002(6)
C41 0.017(8) 0.070(10) 0.015(12) 0.016(7) 0.006(9) 0.019(6)
C42 0.024(9) 0.051(8) 0.036(13) -0.002(7) 0.017(10) 0.003(6)
C43 0.016(8) 0.041(7) 0.016(11) 0.003(6) 0.009(8) 0.007(5)
C44 0.016(8) 0.046(7) 0.020(11) -0.010(6) 0.010(9) -0.003(5)
C45 0.025(8) 0.039(7) 0.025(12) 0.016(6) 0.011(9) 0.010(5)
C46 0.028(8) 0.041(7) 0.056(14) -0.008(7) 0.025(10) -0.004(6)
C47 0.051(10) 0.045(8) 0.071(15) 0.001(7) 0.043(12) 0.002(6)
C48 0.064(12) 0.047(8) 0.058(15) 0.014(8) 0.034(12) 0.026(8)
C49 0.117(17) 0.055(10) 0.16(2) 0.043(11) 0.116(19) 0.023(10)
C50 0.101(14) 0.047(9) 0.112(19) 0.049(9) 0.089(15) 0.044(8)
O1 0.038(6) 0.039(5) 0.048(8) 0.014(4) 0.028(6) 0.001(4)
O2 0.031(5) 0.043(5) 0.033(8) 0.016(4) 0.019(6) 0.009(4)
O3 0.025(5) 0.043(5) 0.026(8) 0.003(4) 0.009(6) 0.001(4)
O4 0.078(9) 0.044(6) 0.046(11) -0.002(5) 0.033(9) -0.002(5)
O5 0.071(9) 0.060(6) 0.073(13) -0.013(6) 0.046(10) 0.001(5)
O8 0.041(7) 0.066(6) 0.044(9) -0.007(5) 0.025(7) -0.014(5)
C51 0.048(10) 0.036(7) 0.072(15) -0.005(7) 0.045(11) 0.000(6)
C52 0.046(10) 0.049(8) 0.076(15) 0.001(8) 0.049(11) 0.001(7)
C53 0.032(9) 0.043(7) 0.034(12) -0.001(7) 0.020(10) -0.004(6)
C54 0.028(9) 0.054(8) 0.036(13) 0.002(7) 0.019(10) -0.004(6)
C55 0.053(10) 0.049(8) 0.051(14) 0.000(8) 0.037(11) -0.005(7)
C56 0.043(10) 0.056(9) 0.019(15) -0.005(8) 0.006(11) -0.001(7)
C57 0.071(13) 0.034(8) 0.11(2) -0.012(9) 0.059(15) -0.004(7)
C58 0.083(14) 0.046(9) 0.09(2) -0.036(10) 0.048(16) -0.026(8)
C59 0.12(2) 0.18(3) 0.13(3) -0.04(2) 0.09(3) -0.059(18)
C60 0.075(16) 0.115(16) 0.10(3) 0.032(15) 0.046(19) 0.031(13)
O6 0.087(11) 0.107(10) 0.081(15) 0.014(9) -0.001(11) -0.043(8)
C61 0.070(15) 0.062(13) 0.044(17) -0.020(12) 0.037(14) -0.001(12)
C62 0.040(10) 0.055(10) 0.071(14) -0.037(10) 0.021(11) -0.019(10)
O7 0.055(7) 0.072(7) 0.073(10) -0.016(6) 0.044(8) -0.013(5)
C63 0.059(14) 0.082(15) 0.063(18) -0.008(13) 0.044(14) -0.006(12)
C64 0.074(12) 0.106(12) 0.075(15) -0.018(11) 0.060(12) -0.029(9)
C65 0.031(10) 0.081(10) 0.026(13) 0.012(8) 0.013(11) -0.006(8)
C66 0.031(9) 0.062(9) 0.036(14) 0.013(8) 0.013(10) -0.013(6)
O1S 0.17(2) 0.157(16) 0.21(3) 0.015(15) 0.12(2) -0.023(14)
O2S 0.075(11) 0.214(17) 0.097(16) 0.012(12) 0.041(12) 0.023(10)
C1S 0.11(2) 0.28(3) 0.10(3) 0.01(2) 0.06(2) 0.03(2)
C2S 0.076(17) 0.23(3) 0.10(2) 0.03(2) 0.047(17) 0.017(19)
C3S 0.103(18) 0.25(3) 0.12(2) 0.04(2) 0.077(18) -0.023(18)
C4S 0.12(2) 0.22(3) 0.14(3) 0.00(2) 0.08(2) 0.02(2)
O3S 0.097(14) 0.037(8) 0.12(2) 0.000 0.039(15) 0.000
O4S 0.177(17) 0.052(9) 0.175(19) 0.000 0.147(16) 0.000
C5S 0.064(15) 0.057(13) 0.028(17) -0.017(11) 0.021(13) 0.023(11)
C6S 0.079(12) 0.056(12) 0.080(13) 0.007(9) 0.046(9) 0.002(8)
C7S 0.23(4) 0.15(3) 0.24(4) 0.01(3) 0.11(3) 0.02(3)
C8S 0.26(4) 0.27(4) 0.26(4) -0.01(2) 0.15(2) 0.00(2)
C61A 0.059(19) 0.073(19) 0.06(2) -0.031(18) 0.020(17) -0.027(19)
C62A 0.040(10) 0.055(10) 0.071(14) -0.037(10) 0.021(11) -0.019(10)
C63A 0.064(19) 0.069(19) 0.07(2) -0.014(18) 0.034(18) -0.029(17)

loop_
_atom_type_symbol
_atom_type_description
_atom_type_scat_dispersion_real
_atom_type_scat_dispersion_imag
_atom_type_scat_source
C C 0.0181 0.0091 'International Tables Vol C Tables 4.2.6.8 and 6.1.1.4'
H H 0.0000 0.0000 'International Tables Vol C Tables 4.2.6.8 and 6.1.1.4'
Br Br -0.6763 1.2805 'International Tables Vol C Tables 4.2.6.8 and 6.1.1.4'
N N 0.0311 0.0180 'International Tables Vol C Tables 4.2.6.8 and 6.1.1.4'
O O 0.0492 0.0322 'International Tables Vol C Tables 4.2.6.8 and 6.1.1.4'

loop_
_geom_angle_atom_site_label_1
_geom_angle_atom_site_label_2
_geom_angle_atom_site_label_3
_geom_angle
_geom_angle_site_symmetry_1
_geom_angle_site_symmetry_3
C19 N1 C8 104.3(9) . .
C62Ab O7 C63A 118(2) . .
C19 N2 C9 106.1(8) . .
C32 N3 C44 105.9(8) . .
C32 N4 C43 106.3(9) . .
C2 C1 Br1 121.1(11) . .
C2 C1 C6 117.3(12) . .
C6 C1 Br1 121.7(10) . .
C1 C2 C3 122.9(14) . .
C4 C3 C2 121.1(13) . .
C3 C4 C5 116.6(11) . .
C3 C4 C7 121.0(11) . .
C5 C4 C7 122.4(10) . .
C6 C5 C4 122.8(12) . .
C5 C6 C1 119.1(13) . .
C8 C7 C4 123.5(10) . .
C12 C7 C4 121.9(10) . .
C12 C7 C8 114.6(10) . .
N1 C8 C7 128.7(9) . .
N1 C8 C9 111.2(10) . .
C9 C8 C7 120.1(10) . .
N2 C9 C8 105.0(9) . .
N2 C9 C10 130.7(10) . .
C8 C9 C10 124.3(11) . .
C9 C10 C13 123.9(10) . .
C11 C10 C9 114.3(10) . .
C11 C10 C13 121.7(10) . .
C12 C11 C10 123.5(11) . .
C11 C12 C7 123.1(11) . .
C14 C13 C10 121.2(10) . .
C14 C13 C18 116.8(10) . .
C18 C13 C10 122.0(10) . .
C15 C14 C13 122.3(11) . .
C14 C15 C16 119.1(13) . .
C15 C16 Br2 117.7(10) . .
C15 C16 C17 120.9(11) . .
C17 C16 Br2 121.3(9) . .
C18 C17 C16 117.9(12) . .
C17 C18 C13 122.8(12) . .
N1 C19 N2 113.4(10) . .
N1 C19 C20 124.0(9) . .
N2 C19 C20 122.5(10) . .
C21 C20 C19 118.5(11) . .
C25 C20 C19 123.4(10) . .
C25 C20 C21 118.0(10) . .
C20 C21 C22 120.4(11) . .
C21 C22 C23 121.0(10) . .
C22 C23 C26 120.5(10) . .
C24 C23 C22 118.4(10) . .
C24 C23 C26 121.0(11) . .
C25 C24 C23 119.1(11) . .
C20 C25 C24 123.0(11) . .
C27 C26 C23 122.9(10) . .
C31 C26 C23 121.5(10) . .
C31 C26 C27 115.5(10) . .
C28 C27 C26 122.6(11) . .
C27 C28 C29 120.3(10) . .
C28 C29 C32 120.8(10) . .
C30 C29 C28 118.4(10) . .
C30 C29 C32 120.7(10) . .
C31 C30 C29 120.0(10) . .
C30 C31 C26 123.1(10) . .
N3 C32 N4 112.3(9) . .
N3 C32 C29 125.4(9) . .
N4 C32 C29 122.2(9) . .
C34 C33 Br3 118(2) . .
C34 C33 C38 124.8(17) . .
C38 C33 Br3 116.8(19) . .
C33 C34 C35 118(2) . .
C34 C35 C36 120.9(19) . .
C35 C36 C39 120.9(15) . .
C37 C36 C35 118.4(14) . .
C37 C36 C39 120.6(15) . .
C38 C37 C36 120.5(18) . .
C37 C38 C33 116.9(19) . .
C40 C39 C36 121.5(12) . .
C40 C39 C44 114.7(11) . .
C44 C39 C36 123.7(11) . .
C41 C40 C39 123.6(12) . .
C42 C41 C40 122.3(11) . .
C41 C42 C43 114.4(11) . .
C41 C42 C45 122.3(11) . .
C43 C42 C45 123.2(11) . .
N4 C43 C42 129.6(10) . .
N4 C43 C44 106.3(9) . .
C44 C43 C42 124.1(11) . .
N3 C44 C39 130.0(10) . .
N3 C44 C43 109.2(9) . .
C43 C44 C39 120.8(10) . .
C46 C45 C42 122.9(10) . .
C46 C45 C50 117.7(11) . .
C50 C45 C42 119.3(11) . .
C47 C46 C45 122.1(12) . .
C46 C47 C48 120.6(12) . .
C47 C48 Br4 124.0(10) . .
C47 C48 C49 119.3(12) . .
C49 C48 Br4 116.5(11) . .
C50 C49 C48 119.3(14) . .
C49 C50 C45 120.8(13) . .
C51 O1 C66 112.1(9) . .
C53 O2 C52 109.9(9) . .
C55 O3 C54 111.1(9) . .
C56 O4 C57 115.6(13) . .
C59 O5 C58 117.4(16) . .
O6 C61Ab C62A 118(3) . .
O7 C63Ab C64 113(2) . .
O7 C62Ab C61A 111(2) . .
C65 O8 C64 113.5(10) . .
O1 C51 C52 108.4(9) . .
O2 C52 C51 109.1(10) . .
O2 C53 C54 107.3(9) . .
O3 C54 C53 107.9(10) . .
O3 C55 C56 113.4(12) . .
O4 C56 C55 110.7(12) . .
O4 C57 C58 110.4(15) . .
O5 C58 C57 113.5(15) . .
O5 C59 C60 114(2) . .
O6 C60 C59 110(2) . .
C60 O6 C61 110.9(19) . .
C60 O6 C61A 147(3) . .
C62A O7 C63 118.5(17) . .
O8 C64 C63 109.2(14) . .
O8 C64 C63A 118(3) . .
O8 C65 C66 109.5(10) . .
O1 C66 C65 109.8(11) . .
C2S O2S C3S 126(2) . .
O1S C2S O2S 114(2) . .
O1S C2S C1S 132(3) . .
O2S C2S C1S 114(3) . .
C4S C3S O2S 116(2) . .
C6S O4S C7S 125(3) . .
O3S C6S O4S 113(2) . .
O3S C6S C5S 143(2) . .
O4S C6S C5S 103(2) . .
C8S C7S O4S 121(4) . .
O6 C61A C62 115.6(19) . .
O7 C62A C61 110.9(18) . .
O7 C63A C64 112.7(19) . .

loop_
_geom_bond_atom_site_label_1
_geom_bond_atom_site_label_2
_geom_bond_distance
_geom_bond_site_symmetry_2
Br1 C1 1.867(12) .
C61Ab C62A 1.47(3) .
Br2 C16 1.893(12) .
Br3 C33 1.941(16) .
Br4 C48 1.895(14) .
N1 C8 1.374(14) .
N1 C19 1.317(14) .
N2 C9 1.387(15) .
N2 C19 1.370(13) .
N3 C32 1.320(14) .
N3 C44 1.390(15) .
N4 C32 1.375(13) .
N4 C43 1.386(15) .
C1 C2 1.340(19) .
C1 C6 1.419(19) .
C2 C3 1.367(18) .
C3 C4 1.365(17) .
C4 C5 1.387(17) .
C4 C7 1.488(16) .
C5 C6 1.357(17) .
C7 C8 1.437(16) .
C7 C12 1.408(16) .
C8 C9 1.391(15) .
C9 C10 1.399(16) .
C10 C11 1.388(17) .
C10 C13 1.474(16) .
C11 C12 1.364(16) .
C13 C14 1.376(16) .
C13 C18 1.403(16) .
C14 C15 1.371(16) .
C15 C16 1.378(17) .
C16 C17 1.397(19) .
C17 C18 1.363(16) .
C19 C20 1.460(16) .
C20 C21 1.395(15) .
C20 C25 1.378(18) .
C21 C22 1.395(16) .
C22 C23 1.405(17) .
C23 C24 1.403(15) .
C23 C26 1.480(16) .
C24 C25 1.390(18) .
C26 C27 1.399(15) .
C26 C31 1.394(16) .
C27 C28 1.383(17) .
C28 C29 1.394(16) .
C29 C30 1.388(15) .
C29 C32 1.462(16) .
C30 C31 1.385(17) .
C33 C34 1.35(3) .
C33 C38 1.40(3) .
C34 C35 1.36(2) .
C35 C36 1.42(2) .
C36 C37 1.42(2) .
C36 C39 1.463(17) .
C37 C38 1.38(2) .
C39 C40 1.399(17) .
C39 C44 1.400(16) .
C40 C41 1.385(17) .
C41 C42 1.378(18) .
C42 C43 1.399(16) .
C42 C45 1.473(16) .
C43 C44 1.394(15) .
C45 C46 1.380(16) .
C45 C50 1.395(18) .
C46 C47 1.364(17) .
C47 C48 1.370(19) .
C48 C49 1.40(2) .
C49 C50 1.39(2) .
O1 C51 1.427(14) .
O1 C66 1.436(15) .
O2 C52 1.428(16) .
O2 C53 1.423(13) .
O3 C54 1.425(13) .
O3 C55 1.408(17) .
O4 C56 1.399(18) .
O4 C57 1.400(16) .
O5 C58 1.39(2) .
O5 C59 1.32(3) .
O8 C64 1.425(19) .
O8 C65 1.395(17) .
C51 C52 1.515(17) .
C53 C54 1.514(19) .
C55 C56 1.475(18) .
C57 C58 1.45(3) .
C59 C60 1.50(3) .
C60 O6 1.33(3) .
O6 C61 1.34(2) .
O6 C61A 1.34(3) .
O7 C63 1.38(2) .
O7 C62A 1.36(3) .
O7 C63A 1.38(3) .
C64 C63A 1.48(3) .
C65 C66 1.50(2) .
O1S C2S 1.26(3) .
O2S C2S 1.28(3) .
O2S C3S 1.49(3) .
C1S C2S 1.38(3) .
C3S C4S 1.41(4) .
O3S C6S 1.29(3) .
O4S C6S 1.30(3) .
O4S C7S 1.47(3) .
C5S C6S 1.39(3) .
C7S C8S 1.40(4) .
C61A C62 1.47(3) .
C62A O7 1.36(2) .
C63A C64 1.49(3) .

loop_
_geom_hbond_atom_site_label_D
_geom_hbond_atom_site_label_H
_geom_hbond_atom_site_label_A
_geom_hbond_distance_DH
_geom_hbond_distance_HA
_geom_hbond_distance_DA
_geom_hbond_angle_DHA
_geom_hbond_site_symmetry_A
N2 H2 O1 0.88 2.05 2.926(12) 174.9 .
N4 H4 O3S 0.88 2.28 3.033(15) 144.0 .
C5 H5 N1 0.95 2.32 2.970(16) 124.7 .
C21 H21 O4 0.95 2.51 3.224(17) 131.6 .
C25 H25 O1 0.95 2.63 3.397(15) 138.4 .
C8S H8SC Br4 0.98 1.84 2.45(10) 117.3 .
